data_7718857
loop_
_publ_author_name
'Zhang, Hui'
'Ren, Zhujuan'
'Yu, Jiaying'
'Wang, Kuaibing'
'Mao, Feifei'
'Wu, Hua'

_publ_section_title
;
 Crown ether-based hamburger POMOF combined with polypyrrole as a highly
 reversible lithium-ion battery anode material.
;
_journal_issue 26
_journal_name_full 'Dalton transactions (Cambridge, England : 2003)'
_journal_page_first 10280
_journal_page_last 10293
_journal_paper_doi 10.1039/d5dt00584a
_journal_volume 54
_journal_year 2025
_chemical_formula_sum 'C48 H68 Cu4 Mo8 N8 O30'
_chemical_formula_weight 2258.78
_space_group_crystal_system monoclinic
_space_group_IT_number 14
_space_group_name_Hall '-P 2ybc'
_space_group_name_H-M_alt 'P 1 21/c 1'
_atom_sites_solution_hydrogens geom
_audit_creation_method SHELXL-2014/7
_audit_update_record
;
2024-02-26 deposited with the CCDC.	2025-05-16 downloaded from the CCDC.
;
_cell_angle_alpha 90
_cell_angle_beta 95.7060(10)
_cell_angle_gamma 90
_cell_formula_units_Z 4
_cell_length_a 16.2005(2)
_cell_length_b 19.0929(4)
_cell_length_c 19.6816(3)
_cell_measurement_temperature 293(2)
_cell_volume 6057.64(17)
_computing_structure_refinement 'SHELXL-2014/7 (Sheldrick, 2014)'
_diffrn_ambient_temperature 293(2)
_diffrn_measured_fraction_theta_full 0.996
_diffrn_measured_fraction_theta_max 0.840
_diffrn_radiation_type MoK\a
_diffrn_radiation_wavelength 0.71073
_diffrn_reflns_av_R_equivalents 0.0331
_diffrn_reflns_av_unetI/netI 0.1000
_diffrn_reflns_Laue_measured_fraction_full 0.996
_diffrn_reflns_Laue_measured_fraction_max 0.840
_diffrn_reflns_limit_h_max 20
_diffrn_reflns_limit_h_min -20
_diffrn_reflns_limit_k_max 26
_diffrn_reflns_limit_k_min -20
_diffrn_reflns_limit_l_max 26
_diffrn_reflns_limit_l_min -19
_diffrn_reflns_number 27033
_diffrn_reflns_point_group_measured_fraction_full 0.996
_diffrn_reflns_point_group_measured_fraction_max 0.840
_diffrn_reflns_theta_full 25.000
_diffrn_reflns_theta_max 29.291
_diffrn_reflns_theta_min 2.754
_exptl_absorpt_coefficient_mu 3.067
_exptl_crystal_density_diffrn 2.477
_exptl_crystal_F_000 4416
_refine_diff_density_max 0.988
_refine_diff_density_min -0.799
_refine_diff_density_rms 0.127
_refine_ls_extinction_method none
_refine_ls_goodness_of_fit_ref 0.791
_refine_ls_hydrogen_treatment constr
_refine_ls_matrix_type full
_refine_ls_number_parameters 883
_refine_ls_number_reflns 13917
_refine_ls_number_restraints 0
_refine_ls_restrained_S_all 0.791
_refine_ls_R_factor_all 0.0718
_refine_ls_R_factor_gt 0.0342
_refine_ls_shift/su_max 0.002
_refine_ls_shift/su_mean 0.000
_refine_ls_structure_factor_coef Fsqd
_refine_ls_weighting_details 'w=1/[\s^2^(Fo^2^)+(0.0260P)^2^] where P=(Fo^2^+2Fc^2^)/3'
_refine_ls_weighting_scheme calc
_refine_ls_wR_factor_gt 0.0616
_refine_ls_wR_factor_ref 0.0654
_reflns_Friedel_coverage 0.000
_reflns_number_gt 7963
_reflns_number_total 13917
_reflns_threshold_expression 'I > 2\s(I)'
_cod_data_source_file d5dt00584a2.cif
_cod_data_source_block shelx
_cod_depositor_comments 'Adding full bibliography for 7718857.cif.'
_cod_original_sg_symbol_H-M 'P 21/c'
_cod_database_code 7718857
_shelx_shelxl_version_number 2014/7
_shelx_space_group_comment
;
The symmetry employed for this shelxl refinement is uniquely defined
by the following loop, which should always be used as a source of
symmetry information in preference to the above space-group names.
They are only intended as comments.
;

loop_
_space_group_symop_operation_xyz
'x, y, z'
'-x, y+1/2, -z+1/2'
'-x, -y, -z'
'x, -y-1/2, z-1/2'

loop_
_atom_site_label
_atom_site_type_symbol
_atom_site_fract_x
_atom_site_fract_y
_atom_site_fract_z
_atom_site_U_iso_or_equiv
_atom_site_adp_type
_atom_site_occupancy
_atom_site_site_symmetry_order
_atom_site_calc_flag
_atom_site_refinement_flags_posn
_atom_site_refinement_flags_adp
_atom_site_refinement_flags_occupancy
_atom_site_disorder_assembly
_atom_site_disorder_group
Cu1 Cu 0.35555(3) -0.53567(4) 0.58428(3) 0.03184(17) Uani 1 1 d . . . . .
Cu2 Cu 0.34525(4) -0.44065(4) 0.45836(3) 0.03150(16) Uani 1 1 d . . . . .
Cu3 Cu 0.11154(3) -0.04911(4) 0.46691(3) 0.02608(15) Uani 1 1 d . . . . .
Cu4 Cu 0.16106(3) 0.02449(3) 0.60470(3) 0.02372(14) Uani 1 1 d . . . . .
Mo1 Mo 0.04539(2) -0.45187(3) 0.57388(2) 0.02666(11) Uani 1 1 d . . . . .
Mo2 Mo 0.11719(3) -0.61818(3) 0.61607(2) 0.03516(13) Uani 1 1 d . . . . .
Mo3 Mo -0.08248(2) -0.60284(3) 0.57505(2) 0.03318(13) Uani 1 1 d . . . . .
Mo4 Mo 0.15090(2) -0.56132(3) 0.46669(2) 0.02739(12) Uani 1 1 d . . . . .
Mo5 Mo 0.39592(2) -0.01721(3) 0.60814(2) 0.02459(11) Uani 1 1 d . . . . .
Mo6 Mo 0.50760(2) 0.12276(3) 0.63779(2) 0.02628(11) Uani 1 1 d . . . . .
Mo7 Mo 0.45549(2) 0.08010(2) 0.46903(2) 0.02054(10) Uani 1 1 d . . . . .
Mo8 Mo 0.34374(2) -0.05963(3) 0.44269(2) 0.02238(10) Uani 1 1 d . . . . .
C1 C 0.4314(3) -0.5806(3) 0.4587(2) 0.0274(13) Uani 1 1 d . . . . .
C2 C 0.4510(3) -0.5688(3) 0.3912(2) 0.0296(13) Uani 1 1 d . . . . .
C3 C 0.4888(3) -0.6228(3) 0.3572(2) 0.0357(14) Uani 1 1 d . . . . .
H3 H 0.5018 -0.6144 0.3129 0.043 Uiso 1 1 calc R U . . .
C4 C 0.5075(3) -0.6859(3) 0.3849(3) 0.0350(14) Uani 1 1 d . . . . .
C5 C 0.4873(3) -0.6967(3) 0.4501(3) 0.0365(14) Uani 1 1 d . . . . .
H5 H 0.5002 -0.7396 0.4707 0.044 Uiso 1 1 calc R U . . .
C6 C 0.4485(3) -0.6465(3) 0.4868(2) 0.0301(13) Uani 1 1 d . . . . .
C7 C 0.4228(3) -0.6710(3) 0.5524(2) 0.0382(15) Uani 1 1 d . . . . .
H7A H 0.3896 -0.7127 0.5422 0.046 Uiso 1 1 calc R U . . .
H7B H 0.4730 -0.6865 0.5791 0.046 Uiso 1 1 calc R U . . .
C28 C -0.0278(3) -0.2106(3) 0.6666(2) 0.0277(12) Uani 1 1 d . . . . .
C8 C 0.4268(3) -0.5067(4) 0.3532(3) 0.0456(16) Uani 1 1 d . . . . .
H8A H 0.4786 -0.4836 0.3463 0.055 Uiso 1 1 calc R U . . .
H8B H 0.4046 -0.5236 0.3086 0.055 Uiso 1 1 calc R U . . .
C9 C 0.5440(3) -0.7440(3) 0.3439(3) 0.0482(16) Uani 1 1 d . . . . .
H9A H 0.5531 -0.7850 0.3719 0.072 Uiso 1 1 calc R U . . .
H9B H 0.5061 -0.7551 0.3047 0.072 Uiso 1 1 calc R U . . .
H9C H 0.5958 -0.7286 0.3291 0.072 Uiso 1 1 calc R U . . .
C10 C 0.3512(4) -0.4062(4) 0.3129(3) 0.0477(17) Uani 1 1 d . . . . .
H10A H 0.2914 -0.4083 0.3029 0.057 Uiso 1 1 calc R U . . .
H10B H 0.3760 -0.4181 0.2715 0.057 Uiso 1 1 calc R U . . .
C11 C 0.3760(4) -0.3341(4) 0.3344(3) 0.0541(18) Uani 1 1 d . . . . .
H11A H 0.3767 -0.3048 0.2942 0.065 Uiso 1 1 calc R U . . .
H11B H 0.4318 -0.3352 0.3573 0.065 Uiso 1 1 calc R U . . .
C12 C 0.3184(4) -0.3023(3) 0.3814(3) 0.0474(15) Uani 1 1 d . . . . .
H12A H 0.3357 -0.2546 0.3919 0.057 Uiso 1 1 calc R U . . .
H12B H 0.2627 -0.3007 0.3581 0.057 Uiso 1 1 calc R U . . .
C13 C 0.2864(3) -0.3043(4) 0.4926(3) 0.0489(17) Uani 1 1 d . . . . .
H13A H 0.2321 -0.2893 0.4726 0.059 Uiso 1 1 calc R U . . .
H13B H 0.3204 -0.2624 0.4970 0.059 Uiso 1 1 calc R U . . .
C14 C 0.2749(3) -0.3252(3) 0.5622(3) 0.0407(15) Uani 1 1 d . . . . .
C15 C 0.2427(3) -0.2715(4) 0.6008(3) 0.0523(18) Uani 1 1 d . . . . .
H15 H 0.2282 -0.2290 0.5798 0.063 Uiso 1 1 calc R U . . .
C16 C 0.2322(3) -0.2802(4) 0.6689(3) 0.0505(18) Uani 1 1 d . . . . .
C17 C 0.2002(4) -0.2204(4) 0.7092(3) 0.075(2) Uani 1 1 d . . . . .
H17A H 0.1889 -0.1808 0.6797 0.113 Uiso 1 1 calc R U . . .
H17B H 0.1502 -0.2345 0.7277 0.113 Uiso 1 1 calc R U . . .
H17C H 0.2413 -0.2078 0.7457 0.113 Uiso 1 1 calc R U . . .
C18 C 0.2539(3) -0.3440(4) 0.6967(3) 0.0444(17) Uani 1 1 d . . . . .
H18 H 0.2480 -0.3508 0.7427 0.053 Uiso 1 1 calc R U . . .
C19 C 0.2845(3) -0.3998(3) 0.6607(2) 0.0318(14) Uani 1 1 d . . . . .
C20 C 0.2953(3) -0.3895(3) 0.5909(2) 0.0328(14) Uani 1 1 d . . . . .
C21 C 0.3056(3) -0.4634(4) 0.6982(3) 0.0441(17) Uani 1 1 d . . . . .
H21A H 0.3377 -0.4478 0.7397 0.053 Uiso 1 1 calc R U . . .
H21B H 0.2534 -0.4801 0.7122 0.053 Uiso 1 1 calc R U . . .
C22 C 0.3599(3) -0.5706(3) 0.7366(2) 0.0395(15) Uani 1 1 d . . . . .
H22A H 0.3933 -0.5482 0.7741 0.047 Uiso 1 1 calc R U . . .
H22B H 0.3077 -0.5838 0.7532 0.047 Uiso 1 1 calc R U . . .
C23 C 0.4023(3) -0.6340(4) 0.7179(3) 0.0454(17) Uani 1 1 d . . . . .
H23A H 0.4049 -0.6664 0.7561 0.055 Uiso 1 1 calc R U . . .
H23B H 0.4587 -0.6221 0.7101 0.055 Uiso 1 1 calc R U . . .
C24 C 0.3613(3) -0.6703(3) 0.6552(2) 0.0362(14) Uani 1 1 d . . . . .
H24A H 0.3801 -0.7186 0.6544 0.043 Uiso 1 1 calc R U . . .
H24B H 0.3016 -0.6705 0.6565 0.043 Uiso 1 1 calc R U . . .
C25 C 0.0561(3) -0.1050(3) 0.5974(2) 0.0230(11) Uani 1 1 d . . . . .
C26 C 0.0480(3) -0.1003(3) 0.6679(2) 0.0238(11) Uani 1 1 d . . . . .
C27 C 0.0057(3) -0.1525(3) 0.7001(2) 0.0289(12) Uani 1 1 d . . . . .
H27 H 0.0000 -0.1477 0.7465 0.035 Uiso 1 1 calc R U . . .
C29 C -0.0208(3) -0.2135(3) 0.5972(2) 0.0283(12) Uani 1 1 d . . . . .
H29 H -0.0434 -0.2518 0.5727 0.034 Uiso 1 1 calc R U . . .
C30 C 0.0185(3) -0.1619(3) 0.5624(2) 0.0270(12) Uani 1 1 d . . . . .
C31 C 0.0186(3) -0.1740(3) 0.4895(3) 0.0413(15) Uani 1 1 d . . . . .
H31A H 0.0373 -0.2219 0.4853 0.050 Uiso 1 1 calc R U . . .
H31B H -0.0394 -0.1736 0.4714 0.050 Uiso 1 1 calc R U . . .
C32 C 0.0869(3) -0.0468(3) 0.7115(2) 0.0354(14) Uani 1 1 d . . . . .
H32A H 0.0415 -0.0235 0.7310 0.043 Uiso 1 1 calc R U . . .
H32B H 0.1170 -0.0721 0.7488 0.043 Uiso 1 1 calc R U . . .
C33 C -0.0670(3) -0.2679(3) 0.7044(3) 0.0378(14) Uani 1 1 d . . . . .
H33A H -0.0868 -0.3039 0.6728 0.057 Uiso 1 1 calc R U . . .
H33B H -0.0267 -0.2873 0.7382 0.057 Uiso 1 1 calc R U . . .
H33C H -0.1126 -0.2492 0.7262 0.057 Uiso 1 1 calc R U . . .
C34 C 0.1674(3) 0.0462(3) 0.7571(2) 0.0421(15) Uani 1 1 d . . . . .
H34A H 0.1739 0.0173 0.7978 0.051 Uiso 1 1 calc R U . . .
H34B H 0.1275 0.0827 0.7641 0.051 Uiso 1 1 calc R U . . .
C35 C 0.2489(3) 0.0790(3) 0.7464(2) 0.0331(13) Uani 1 1 d . . . . .
H35A H 0.2850 0.0437 0.7299 0.040 Uiso 1 1 calc R U . . .
H35B H 0.2748 0.0959 0.7899 0.040 Uiso 1 1 calc R U . . .
C36 C 0.2407(3) 0.1386(3) 0.6967(2) 0.0322(13) Uani 1 1 d . . . . .
H36A H 0.1996 0.1713 0.7102 0.039 Uiso 1 1 calc R U . . .
H36B H 0.2933 0.1631 0.6980 0.039 Uiso 1 1 calc R U . . .
C37 C 0.2250(4) 0.1612(3) 0.5797(3) 0.0553(17) Uani 1 1 d . . . . .
H37A H 0.2803 0.1800 0.5913 0.066 Uiso 1 1 calc R U . . .
H37B H 0.1871 0.1985 0.5891 0.066 Uiso 1 1 calc R U . . .
C38 C 0.2169(3) 0.1548(3) 0.5066(2) 0.0325(13) Uani 1 1 d . . . . .
C39 C 0.2478(3) 0.2090(3) 0.4703(2) 0.0327(13) Uani 1 1 d . . . . .
H39 H 0.2685 0.2482 0.4944 0.039 Uiso 1 1 calc R U . . .
C40 C 0.2497(3) 0.2085(3) 0.4006(2) 0.0295(13) Uani 1 1 d . . . . .
C41 C 0.2887(3) 0.2678(3) 0.3641(3) 0.0411(15) Uani 1 1 d . . . . .
H41A H 0.3077 0.3033 0.3965 0.062 Uiso 1 1 calc R U . . .
H41B H 0.3349 0.2502 0.3421 0.062 Uiso 1 1 calc R U . . .
H41C H 0.2484 0.2875 0.3304 0.062 Uiso 1 1 calc R U . . .
C42 C 0.2171(3) 0.1506(3) 0.3674(2) 0.0290(13) Uani 1 1 d . . . . .
H42 H 0.2179 0.1485 0.3203 0.035 Uiso 1 1 calc R U . . .
C43 C 0.1828(3) 0.0944(3) 0.3997(2) 0.0265(12) Uani 1 1 d . . . . .
C44 C 0.1840(3) 0.0954(3) 0.4714(2) 0.0254(12) Uani 1 1 d . . . . .
C45 C 0.1510(3) 0.0378(3) 0.3562(2) 0.0313(14) Uani 1 1 d . . . . .
H45A H 0.1094 0.0591 0.3238 0.038 Uiso 1 1 calc R U . . .
H45B H 0.1964 0.0249 0.3301 0.038 Uiso 1 1 calc R U . . .
C46 C 0.0963(4) -0.0663(4) 0.3136(2) 0.0472(16) Uani 1 1 d . . . . .
H46A H 0.1314 -0.0556 0.2777 0.057 Uiso 1 1 calc R U . . .
H46B H 0.0393 -0.0569 0.2960 0.057 Uiso 1 1 calc R U . . .
C47 C 0.1049(4) -0.1419(4) 0.3315(3) 0.0509(18) Uani 1 1 d . . . . .
H47A H 0.1000 -0.1692 0.2897 0.061 Uiso 1 1 calc R U . . .
H47B H 0.1600 -0.1499 0.3543 0.061 Uiso 1 1 calc R U . . .
C48 C 0.0439(4) -0.1672(4) 0.3755(3) 0.069(2) Uani 1 1 d . . . . .
H48A H 0.0466 -0.2179 0.3776 0.082 Uiso 1 1 calc R U . . .
H48B H -0.0112 -0.1544 0.3554 0.082 Uiso 1 1 calc R U . . .
O1 O 0.23598(17) -0.5266(2) 0.43276(15) 0.0371(10) Uani 1 1 d . . . . .
O2 O 0.19593(17) -0.5775(2) 0.55878(14) 0.0312(9) Uani 1 1 d . . . . .
O3 O 0.14170(19) -0.6438(2) 0.43541(16) 0.0375(10) Uani 1 1 d . . . . .
O4 O 0.12729(16) -0.4487(2) 0.50752(14) 0.0282(8) Uani 1 1 d . . . . .
O5 O 0.10415(18) -0.5009(2) 0.63576(15) 0.0324(9) Uani 1 1 d . . . . .
O6 O 0.03278(17) -0.56590(19) 0.52120(14) 0.0280(9) Uani 1 1 d . . . . .
O7 O 0.1735(2) -0.6274(2) 0.69325(16) 0.0474(11) Uani 1 1 d . . . . .
O8 O 0.1127(2) -0.6998(2) 0.58234(18) 0.0510(11) Uani 1 1 d . . . . .
O9 O 0.00746(18) -0.6131(2) 0.64355(15) 0.0401(10) Uani 1 1 d . . . . .
O10 O -0.0899(2) -0.6840(2) 0.54085(18) 0.0478(11) Uani 1 1 d . . . . .
O11 O -0.06280(17) -0.48259(19) 0.59677(14) 0.0279(8) Uani 1 1 d . . . . .
O12 O 0.04966(18) -0.3698(2) 0.60526(16) 0.0391(10) Uani 1 1 d . . . . .
O13 O 0.25603(17) -0.09326(19) 0.47291(15) 0.0301(9) Uani 1 1 d . . . . .
O14 O 0.29189(17) -0.03245(19) 0.61276(14) 0.0280(8) Uani 1 1 d . . . . .
O15 O 0.30843(17) -0.01967(19) 0.36810(14) 0.0264(8) Uani 1 1 d . . . . .
O16 O 0.36199(16) 0.02667(17) 0.49797(14) 0.0203(7) Uani 1 1 d . . . . .
O17 O 0.41417(17) 0.11630(19) 0.39536(14) 0.0282(8) Uani 1 1 d . . . . .
O18 O 0.45259(17) 0.14768(18) 0.52939(15) 0.0258(8) Uani 1 1 d . . . . .
O19 O 0.48658(19) 0.2041(2) 0.66501(17) 0.0397(10) Uani 1 1 d . . . . .
O20 O 0.55249(18) 0.0809(2) 0.70841(15) 0.0333(9) Uani 1 1 d . . . . .
O21 O 0.40023(17) 0.07826(18) 0.63334(14) 0.0257(8) Uani 1 1 d . . . . .
O22 O 0.48323(16) -0.02135(17) 0.43298(13) 0.0201(7) Uani 1 1 d . . . . .
O23 O 0.42534(16) -0.08835(18) 0.54145(14) 0.0227(8) Uani 1 1 d . . . . .
O24 O 0.44477(18) -0.0548(2) 0.67911(15) 0.0353(9) Uani 1 1 d . . . . .
O25 O 0.39471(17) -0.13878(18) 0.40839(15) 0.0251(8) Uani 1 1 d . . . . .
O26 O -0.16223(19) -0.5979(2) 0.62506(16) 0.0437(11) Uani 1 1 d . . . . .
O27 O 0.39610(17) -0.52985(19) 0.49323(15) 0.0293(9) Uani 1 1 d . . . . .
O28 O 0.32603(18) -0.4410(2) 0.55488(15) 0.0304(9) Uani 1 1 d . . . . .
O29 O 0.09631(17) -0.05528(18) 0.56551(14) 0.0250(8) Uani 1 1 d . . . . .
O30 O 0.15396(17) 0.04029(18) 0.50503(14) 0.0249(8) Uani 1 1 d . . . . .
N1 N 0.3425(2) -0.5181(3) 0.68068(19) 0.0345(12) Uani 1 1 d . . . . .
N2 N 0.3825(2) -0.6337(3) 0.59345(19) 0.0339(11) Uani 1 1 d . . . . .
N3 N 0.3779(3) -0.4573(3) 0.3670(2) 0.0403(12) Uani 1 1 d . . . . .
N4 N 0.3166(2) -0.3418(3) 0.4460(2) 0.0393(12) Uani 1 1 d . . . . .
N5 N 0.2160(2) 0.1142(2) 0.62561(19) 0.0289(10) Uani 1 1 d . . . . .
N6 N 0.1354(2) 0.0024(2) 0.69768(18) 0.0297(10) Uani 1 1 d . . . . .
N7 N 0.1193(2) -0.0201(2) 0.37253(18) 0.0275(10) Uani 1 1 d . . . . .
N8 N 0.0567(3) -0.1385(3) 0.4463(2) 0.0437(13) Uani 1 1 d . . . . .

loop_
_atom_site_aniso_label
_atom_site_aniso_U_11
_atom_site_aniso_U_22
_atom_site_aniso_U_33
_atom_site_aniso_U_23
_atom_site_aniso_U_13
_atom_site_aniso_U_12
Cu1 0.0342(3) 0.0456(5) 0.0160(3) -0.0024(3) 0.0039(2) 0.0061(3)
Cu2 0.0356(3) 0.0389(5) 0.0205(3) -0.0024(3) 0.0056(2) -0.0035(3)
Cu3 0.0313(3) 0.0304(4) 0.0170(3) -0.0009(3) 0.0046(2) -0.0020(3)
Cu4 0.0294(3) 0.0259(4) 0.0166(3) -0.0021(3) 0.0058(2) -0.0002(3)
Mo1 0.0192(2) 0.0444(3) 0.0166(2) -0.0080(2) 0.00282(15) -0.0027(2)
Mo2 0.0303(2) 0.0533(4) 0.0222(2) 0.0033(2) 0.00419(17) 0.0034(2)
Mo3 0.0271(2) 0.0480(4) 0.0251(2) 0.0007(2) 0.00574(17) -0.0061(2)
Mo4 0.0189(2) 0.0465(3) 0.0171(2) -0.0051(2) 0.00347(15) 0.0003(2)
Mo5 0.0242(2) 0.0370(3) 0.01346(19) 0.0006(2) 0.00628(15) 0.0029(2)
Mo6 0.0242(2) 0.0346(3) 0.0202(2) -0.0084(2) 0.00309(16) 0.0056(2)
Mo7 0.0209(2) 0.0249(3) 0.0161(2) 0.00139(19) 0.00322(15) 0.00434(18)
Mo8 0.0204(2) 0.0305(3) 0.0165(2) -0.0024(2) 0.00304(15) 0.00226(19)
C1 0.020(2) 0.041(4) 0.021(3) -0.012(3) 0.0001(19) -0.002(2)
C2 0.025(3) 0.041(4) 0.024(3) -0.002(3) 0.0077(19) -0.003(2)
C3 0.033(3) 0.053(4) 0.024(3) -0.013(3) 0.015(2) -0.017(3)
C4 0.033(3) 0.037(4) 0.036(3) -0.010(3) 0.009(2) -0.008(3)
C5 0.037(3) 0.036(4) 0.037(3) -0.006(3) 0.007(2) 0.002(3)
C6 0.027(3) 0.045(4) 0.017(3) -0.004(3) 0.0000(19) -0.001(3)
C7 0.028(3) 0.061(5) 0.023(3) -0.007(3) -0.006(2) 0.005(3)
C28 0.018(2) 0.037(4) 0.028(3) 0.006(3) 0.0023(19) 0.001(2)
C8 0.042(3) 0.062(5) 0.036(3) 0.002(3) 0.016(3) -0.010(3)
C9 0.052(4) 0.048(5) 0.048(4) -0.017(3) 0.020(3) -0.008(3)
C10 0.058(4) 0.060(5) 0.028(3) 0.002(3) 0.017(3) 0.005(3)
C11 0.053(4) 0.063(5) 0.049(4) 0.021(4) 0.013(3) -0.005(3)
C12 0.069(4) 0.027(4) 0.046(4) -0.001(3) 0.008(3) -0.007(3)
C13 0.044(3) 0.056(5) 0.043(4) -0.002(4) -0.012(3) -0.006(3)
C14 0.035(3) 0.052(5) 0.033(3) -0.007(3) -0.008(2) 0.014(3)
C15 0.052(4) 0.062(5) 0.040(4) -0.013(3) -0.011(3) 0.025(3)
C16 0.035(3) 0.070(6) 0.043(4) -0.023(4) -0.011(3) 0.019(3)
C17 0.077(5) 0.089(7) 0.058(4) -0.026(4) -0.002(3) 0.046(4)
C18 0.025(3) 0.079(6) 0.030(3) -0.014(3) 0.004(2) 0.006(3)
C19 0.021(2) 0.053(4) 0.022(3) -0.005(3) 0.0006(19) 0.005(3)
C20 0.027(3) 0.044(4) 0.027(3) -0.011(3) -0.004(2) 0.006(3)
C21 0.037(3) 0.067(5) 0.029(3) -0.014(3) 0.009(2) -0.019(3)
C22 0.049(3) 0.054(5) 0.016(3) 0.007(3) 0.006(2) -0.008(3)
C23 0.036(3) 0.071(5) 0.029(3) 0.011(3) 0.001(2) 0.009(3)
C24 0.040(3) 0.038(4) 0.033(3) 0.010(3) 0.016(2) 0.009(3)
C25 0.024(2) 0.025(3) 0.021(2) 0.001(2) 0.0078(19) 0.000(2)
C26 0.026(2) 0.027(3) 0.019(2) -0.002(2) 0.0049(18) 0.002(2)
C27 0.030(3) 0.036(4) 0.023(3) 0.005(3) 0.009(2) 0.002(2)
C29 0.027(3) 0.026(3) 0.032(3) -0.006(3) 0.006(2) -0.002(2)
C30 0.030(3) 0.029(3) 0.023(3) 0.002(2) 0.005(2) -0.003(2)
C31 0.051(3) 0.039(4) 0.034(3) -0.004(3) 0.003(2) -0.010(3)
C32 0.038(3) 0.046(4) 0.024(3) -0.001(3) 0.011(2) 0.003(3)
C33 0.038(3) 0.043(4) 0.032(3) 0.000(3) 0.002(2) -0.008(3)
C34 0.057(3) 0.050(5) 0.020(3) -0.010(3) 0.012(2) -0.014(3)
C35 0.045(3) 0.038(4) 0.016(2) -0.014(3) 0.002(2) 0.001(3)
C36 0.043(3) 0.033(4) 0.020(3) -0.005(3) 0.002(2) -0.007(3)
C37 0.079(5) 0.033(4) 0.051(4) 0.000(3) -0.007(3) -0.008(3)
C38 0.042(3) 0.032(4) 0.023(3) 0.003(3) -0.001(2) 0.000(3)
C39 0.035(3) 0.029(4) 0.032(3) 0.001(3) -0.002(2) -0.001(2)
C40 0.022(3) 0.035(4) 0.032(3) 0.010(3) 0.004(2) 0.003(2)
C41 0.036(3) 0.043(4) 0.045(3) 0.015(3) 0.007(2) -0.007(3)
C42 0.027(3) 0.036(4) 0.025(3) 0.009(3) 0.009(2) 0.009(2)
C43 0.022(2) 0.032(4) 0.026(3) 0.001(3) 0.0042(19) 0.006(2)
C44 0.027(3) 0.028(3) 0.022(3) 0.011(2) 0.0052(19) 0.008(2)
C45 0.017(2) 0.049(4) 0.029(3) 0.005(3) 0.0050(19) 0.011(3)
C46 0.070(4) 0.053(5) 0.020(3) 0.001(3) 0.010(2) -0.013(3)
C47 0.059(4) 0.065(6) 0.028(3) -0.018(3) 0.000(3) -0.002(3)
C48 0.132(6) 0.056(5) 0.021(3) -0.014(3) 0.024(3) -0.039(4)
O1 0.0178(16) 0.070(3) 0.0235(18) -0.0044(19) 0.0040(13) -0.0021(18)
O2 0.0225(16) 0.053(3) 0.0174(16) -0.0021(17) -0.0008(12) 0.0025(16)
O3 0.0323(19) 0.046(3) 0.034(2) -0.0093(19) 0.0015(14) 0.0075(17)
O4 0.0152(15) 0.047(3) 0.0231(17) -0.0038(17) 0.0044(12) -0.0057(15)
O5 0.0244(17) 0.052(3) 0.0209(17) -0.0085(18) 0.0019(13) 0.0009(16)
O6 0.0217(16) 0.044(3) 0.0185(16) -0.0013(17) 0.0029(12) 0.0009(16)
O7 0.036(2) 0.079(4) 0.0264(19) 0.011(2) 0.0010(15) 0.010(2)
O8 0.051(2) 0.055(3) 0.048(2) 0.010(2) 0.0100(18) 0.004(2)
O9 0.0311(18) 0.068(3) 0.0215(18) 0.0069(19) 0.0048(14) -0.0002(19)
O10 0.050(2) 0.054(3) 0.040(2) 0.000(2) 0.0062(17) -0.004(2)
O11 0.0200(16) 0.048(3) 0.0163(16) -0.0024(17) 0.0037(12) -0.0012(16)
O12 0.0292(18) 0.060(3) 0.0287(19) -0.0160(19) 0.0056(14) 0.0003(18)
O13 0.0246(17) 0.042(3) 0.0241(18) -0.0007(17) 0.0053(13) -0.0018(16)
O14 0.0266(17) 0.038(3) 0.0203(17) 0.0004(16) 0.0071(13) 0.0061(16)
O15 0.0217(16) 0.038(2) 0.0199(16) -0.0006(16) 0.0029(12) 0.0060(15)
O16 0.0173(15) 0.026(2) 0.0182(15) -0.0042(15) 0.0034(12) 0.0045(14)
O17 0.0220(16) 0.041(3) 0.0217(17) 0.0047(17) 0.0014(12) 0.0034(16)
O18 0.0247(17) 0.024(2) 0.0288(18) -0.0017(16) 0.0058(13) 0.0050(15)
O19 0.036(2) 0.047(3) 0.036(2) -0.019(2) 0.0044(15) 0.0079(18)
O20 0.0294(18) 0.048(3) 0.0221(17) -0.0106(18) 0.0019(13) 0.0112(17)
O21 0.0219(16) 0.037(2) 0.0191(16) -0.0055(16) 0.0072(12) 0.0069(15)
O22 0.0217(15) 0.028(2) 0.0105(14) -0.0013(15) 0.0043(11) 0.0018(14)
O23 0.0224(16) 0.028(2) 0.0187(16) -0.0013(15) 0.0054(12) 0.0039(15)
O24 0.0295(18) 0.057(3) 0.0204(17) 0.0036(18) 0.0064(13) 0.0048(18)
O25 0.0212(16) 0.027(2) 0.0275(18) -0.0075(16) 0.0034(12) 0.0019(15)
O26 0.034(2) 0.067(3) 0.032(2) -0.001(2) 0.0125(15) -0.0112(19)
O27 0.0272(17) 0.042(3) 0.0196(17) -0.0026(17) 0.0048(13) 0.0025(16)
O28 0.0324(18) 0.042(3) 0.0168(16) -0.0060(17) 0.0013(13) 0.0017(17)
O29 0.0324(18) 0.029(2) 0.0144(15) -0.0030(15) 0.0053(13) -0.0053(16)
O30 0.0306(17) 0.026(2) 0.0174(16) -0.0001(16) -0.0018(12) -0.0009(15)
N1 0.029(2) 0.056(4) 0.019(2) -0.003(2) 0.0049(17) 0.003(2)
N2 0.037(2) 0.043(3) 0.023(2) 0.005(2) 0.0079(18) 0.014(2)
N3 0.047(3) 0.050(4) 0.026(2) 0.004(2) 0.0150(19) 0.006(3)
N4 0.039(3) 0.047(4) 0.031(3) -0.001(3) 0.0005(19) -0.011(2)
N5 0.042(2) 0.026(3) 0.020(2) 0.000(2) 0.0043(17) -0.001(2)
N6 0.038(2) 0.032(3) 0.020(2) -0.005(2) 0.0089(17) -0.010(2)
N7 0.028(2) 0.035(3) 0.019(2) 0.000(2) 0.0020(16) -0.005(2)
N8 0.071(3) 0.045(4) 0.017(2) -0.006(2) 0.011(2) -0.024(3)

loop_
_atom_type_symbol
_atom_type_description
_atom_type_scat_dispersion_real
_atom_type_scat_dispersion_imag
_atom_type_scat_source
C C 0.0033 0.0016 'International Tables Vol C Tables 4.2.6.8 and 6.1.1.4'
H H 0.0000 0.0000 'International Tables Vol C Tables 4.2.6.8 and 6.1.1.4'
O O 0.0106 0.0060 'International Tables Vol C Tables 4.2.6.8 and 6.1.1.4'
Cu Cu 0.3201 1.2651 'International Tables Vol C Tables 4.2.6.8 and 6.1.1.4'
Mo Mo -1.6832 0.6857 'International Tables Vol C Tables 4.2.6.8 and 6.1.1.4'
N N 0.0061 0.0033 'International Tables Vol C Tables 4.2.6.8 and 6.1.1.4'

loop_
_geom_angle_atom_site_label_1
_geom_angle_atom_site_label_2
_geom_angle_atom_site_label_3
_geom_angle
_geom_angle_site_symmetry_1
_geom_angle_site_symmetry_3
_geom_angle_publ_flag
N2 Cu1 O28 168.10(15) . . ?
N2 Cu1 N1 96.94(19) . . ?
O28 Cu1 N1 94.72(18) . . ?
N2 Cu1 O27 92.69(16) . . ?
O28 Cu1 O27 76.78(14) . . ?
N1 Cu1 O27 161.50(17) . . ?
N3 Cu2 N4 97.2(2) . . ?
N3 Cu2 O28 168.28(18) . . ?
N4 Cu2 O28 93.77(17) . . ?
N3 Cu2 O27 92.17(17) . . ?
N4 Cu2 O27 163.28(15) . . ?
O28 Cu2 O27 76.19(14) . . ?
N3 Cu2 O1 87.57(16) . . ?
N4 Cu2 O1 117.90(15) . . ?
O28 Cu2 O1 90.90(12) . . ?
O27 Cu2 O1 76.16(12) . . ?
N8 Cu3 N7 96.92(18) . . ?
N8 Cu3 O30 167.82(15) . . ?
N7 Cu3 O30 93.68(16) . . ?
N8 Cu3 O29 93.08(15) . . ?
N7 Cu3 O29 166.55(17) . . ?
O30 Cu3 O29 75.54(13) . . ?
N5 Cu4 N6 97.24(17) . . ?
N5 Cu4 O29 167.60(15) . . ?
N6 Cu4 O29 92.59(15) . . ?
N5 Cu4 O30 93.19(15) . . ?
N6 Cu4 O30 164.04(14) . . ?
O29 Cu4 O30 75.67(13) . . ?
N5 Cu4 O14 90.14(14) . . ?
N6 Cu4 O14 96.29(14) . . ?
O29 Cu4 O14 96.30(12) . . ?
O30 Cu4 O14 95.73(11) . . ?
O12 Mo1 O5 104.12(16) . . ?
O12 Mo1 O11 101.60(15) . . ?
O5 Mo1 O11 96.80(14) . . ?
O12 Mo1 O4 102.16(15) . . ?
O5 Mo1 O4 97.11(13) . . ?
O11 Mo1 O4 148.52(12) . . ?
O12 Mo1 O6 99.76(15) . 3_546 ?
O5 Mo1 O6 156.11(15) . 3_546 ?
O11 Mo1 O6 77.62(11) . 3_546 ?
O4 Mo1 O6 78.25(11) . 3_546 ?
O12 Mo1 O6 175.53(13) . . ?
O5 Mo1 O6 80.35(13) . . ?
O11 Mo1 O6 77.72(12) . . ?
O4 Mo1 O6 76.98(12) . . ?
O6 Mo1 O6 75.77(14) 3_546 . ?
O12 Mo1 Mo4 91.25(10) . 3_546 ?
O5 Mo1 Mo4 132.44(10) . 3_546 ?
O11 Mo1 Mo4 35.65(9) . 3_546 ?
O4 Mo1 Mo4 123.59(8) . 3_546 ?
O6 Mo1 Mo4 45.38(7) 3_546 3_546 ?
O6 Mo1 Mo4 85.66(7) . 3_546 ?
O8 Mo2 O7 104.7(2) . . ?
O8 Mo2 O9 98.77(17) . . ?
O7 Mo2 O9 100.59(14) . . ?
O8 Mo2 O2 98.35(16) . . ?
O7 Mo2 O2 103.57(14) . . ?
O9 Mo2 O2 145.64(15) . . ?
O8 Mo2 O5 165.31(14) . . ?
O7 Mo2 O5 90.03(17) . . ?
O9 Mo2 O5 78.38(15) . . ?
O2 Mo2 O5 77.54(13) . . ?
O8 Mo2 O6 94.49(15) . . ?
O7 Mo2 O6 160.76(17) . . ?
O9 Mo2 O6 74.17(12) . . ?
O2 Mo2 O6 74.97(11) . . ?
O5 Mo2 O6 70.84(11) . . ?
O10 Mo3 O26 104.65(18) . . ?
O10 Mo3 O9 101.98(18) . . ?
O26 Mo3 O9 99.70(15) . . ?
O10 Mo3 O4 97.08(16) . 3_546 ?
O26 Mo3 O4 102.13(15) . 3_546 ?
O9 Mo3 O4 146.21(14) . 3_546 ?
O10 Mo3 O6 97.13(15) . . ?
O26 Mo3 O6 158.21(17) . . ?
O9 Mo3 O6 76.25(12) . . ?
O4 Mo3 O6 73.88(11) 3_546 . ?
O10 Mo3 O11 166.24(14) . . ?
O26 Mo3 O11 86.45(16) . . ?
O9 Mo3 O11 83.76(15) . . ?
O4 Mo3 O11 72.26(12) 3_546 . ?
O6 Mo3 O11 71.87(11) . . ?
O3 Mo4 O1 105.17(17) . . ?
O3 Mo4 O2 101.91(16) . . ?
O1 Mo4 O2 100.67(13) . . ?
O3 Mo4 O11 97.60(15) . 3_546 ?
O1 Mo4 O11 98.43(14) . 3_546 ?
O2 Mo4 O11 147.94(13) . 3_546 ?
O3 Mo4 O6 95.03(14) . . ?
O1 Mo4 O6 159.35(16) . . ?
O2 Mo4 O6 78.88(11) . . ?
O11 Mo4 O6 74.25(11) 3_546 . ?
O3 Mo4 O4 165.61(12) . . ?
O1 Mo4 O4 86.80(15) . . ?
O2 Mo4 O4 83.27(13) . . ?
O11 Mo4 O4 72.32(12) 3_546 . ?
O6 Mo4 O4 72.61(11) . . ?
O3 Mo4 Mo1 86.17(10) . 3_546 ?
O1 Mo4 Mo1 133.18(11) . 3_546 ?
O2 Mo4 Mo1 121.60(9) . 3_546 ?
O11 Mo4 Mo1 34.76(9) 3_546 3_546 ?
O6 Mo4 Mo1 42.72(7) . 3_546 ?
O4 Mo4 Mo1 79.73(7) . 3_546 ?
O24 Mo5 O14 105.32(14) . . ?
O24 Mo5 O21 100.95(16) . . ?
O14 Mo5 O21 99.21(14) . . ?
O24 Mo5 O23 97.62(15) . . ?
O14 Mo5 O23 102.74(14) . . ?
O21 Mo5 O23 146.24(13) . . ?
O24 Mo5 O22 94.65(12) . 3_656 ?
O14 Mo5 O22 160.03(12) . 3_656 ?
O21 Mo5 O22 76.95(12) . 3_656 ?
O23 Mo5 O22 73.65(11) . 3_656 ?
O24 Mo5 O16 164.44(12) . . ?
O14 Mo5 O16 88.20(12) . . ?
O21 Mo5 O16 84.08(12) . . ?
O23 Mo5 O16 71.40(12) . . ?
O22 Mo5 O16 71.97(9) 3_656 . ?
O24 Mo5 Mo7 85.46(10) . 3_656 ?
O14 Mo5 Mo7 138.34(11) . 3_656 ?
O21 Mo5 Mo7 118.44(8) . 3_656 ?
O23 Mo5 Mo7 35.61(8) . 3_656 ?
O22 Mo5 Mo7 41.52(8) 3_656 3_656 ?
O16 Mo5 Mo7 79.24(7) . 3_656 ?
O19 Mo6 O20 104.80(16) . . ?
O19 Mo6 O25 101.82(15) . 3_656 ?
O20 Mo6 O25 98.94(14) . 3_656 ?
O19 Mo6 O21 102.12(15) . . ?
O20 Mo6 O21 98.08(15) . . ?
O25 Mo6 O21 145.85(12) 3_656 . ?
O19 Mo6 O18 91.87(14) . . ?
O20 Mo6 O18 163.32(15) . . ?
O25 Mo6 O18 77.77(11) 3_656 . ?
O21 Mo6 O18 77.45(11) . . ?
O19 Mo6 O22 162.35(13) . 3_656 ?
O20 Mo6 O22 92.83(14) . 3_656 ?
O25 Mo6 O22 75.69(11) 3_656 3_656 ?
O21 Mo6 O22 74.09(11) . 3_656 ?
O18 Mo6 O22 70.49(11) . 3_656 ?
O17 Mo7 O18 104.22(16) . . ?
O17 Mo7 O16 102.22(13) . . ?
O18 Mo7 O16 96.46(13) . . ?
O17 Mo7 O23 100.79(13) . 3_656 ?
O18 Mo7 O23 96.00(13) . 3_656 ?
O16 Mo7 O23 150.19(13) . 3_656 ?
O17 Mo7 O22 99.54(14) . . ?
O18 Mo7 O22 156.21(12) . . ?
O16 Mo7 O22 79.49(12) . . ?
O23 Mo7 O22 78.22(12) 3_656 . ?
O17 Mo7 O22 175.25(14) . 3_656 ?
O18 Mo7 O22 80.45(13) . 3_656 ?
O16 Mo7 O22 77.84(10) . 3_656 ?
O23 Mo7 O22 77.68(11) 3_656 3_656 ?
O22 Mo7 O22 75.78(11) . 3_656 ?
O17 Mo7 Mo5 89.93(10) . 3_656 ?
O18 Mo7 Mo5 131.85(9) . 3_656 ?
O16 Mo7 Mo5 125.60(9) . 3_656 ?
O23 Mo7 Mo5 35.85(9) 3_656 3_656 ?
O22 Mo7 Mo5 46.12(7) . 3_656 ?
O22 Mo7 Mo5 86.25(7) 3_656 3_656 ?
O15 Mo8 O13 104.33(14) . . ?
O15 Mo8 O25 99.93(14) . . ?
O13 Mo8 O25 103.40(15) . . ?
O15 Mo8 O16 96.89(14) . . ?
O13 Mo8 O16 101.79(14) . . ?
O25 Mo8 O16 145.02(11) . . ?
O15 Mo8 O23 161.63(13) . . ?
O13 Mo8 O23 92.52(12) . . ?
O25 Mo8 O23 82.87(12) . . ?
O16 Mo8 O23 72.12(12) . . ?
O15 Mo8 O22 91.89(12) . . ?
O13 Mo8 O22 163.46(12) . . ?
O25 Mo8 O22 76.43(12) . . ?
O16 Mo8 O22 72.55(10) . . ?
O23 Mo8 O22 70.99(10) . . ?
O27 C1 C6 122.0(4) . . ?
O27 C1 C2 120.4(5) . . ?
C6 C1 C2 117.6(5) . . ?
C3 C2 C1 118.7(5) . . ?
C3 C2 C8 117.9(5) . . ?
C1 C2 C8 123.1(5) . . ?
C4 C3 C2 123.8(5) . . ?
C4 C3 H3 118.1 . . ?
C2 C3 H3 118.1 . . ?
C3 C4 C5 116.7(5) . . ?
C3 C4 C9 121.4(5) . . ?
C5 C4 C9 121.8(6) . . ?
C4 C5 C6 123.2(6) . . ?
C4 C5 H5 118.4 . . ?
C6 C5 H5 118.4 . . ?
C5 C6 C1 120.0(5) . . ?
C5 C6 C7 114.8(5) . . ?
C1 C6 C7 125.0(5) . . ?
N2 C7 C6 125.0(5) . . ?
N2 C7 H7A 106.1 . . ?
C6 C7 H7A 106.1 . . ?
N2 C7 H7B 106.1 . . ?
C6 C7 H7B 106.1 . . ?
H7A C7 H7B 106.3 . . ?
C27 C28 C29 116.1(5) . . ?
C27 C28 C33 121.2(4) . . ?
C29 C28 C33 122.7(5) . . ?
N3 C8 C2 129.9(5) . . ?
N3 C8 H8A 104.8 . . ?
C2 C8 H8A 104.8 . . ?
N3 C8 H8B 104.8 . . ?
C2 C8 H8B 104.8 . . ?
H8A C8 H8B 105.8 . . ?
C4 C9 H9A 109.5 . . ?
C4 C9 H9B 109.5 . . ?
H9A C9 H9B 109.5 . . ?
C4 C9 H9C 109.5 . . ?
H9A C9 H9C 109.5 . . ?
H9B C9 H9C 109.5 . . ?
N3 C10 C11 110.8(5) . . ?
N3 C10 H10A 109.5 . . ?
C11 C10 H10A 109.5 . . ?
N3 C10 H10B 109.5 . . ?
C11 C10 H10B 109.5 . . ?
H10A C10 H10B 108.1 . . ?
C10 C11 C12 112.5(5) . . ?
C10 C11 H11A 109.1 . . ?
C12 C11 H11A 109.1 . . ?
C10 C11 H11B 109.1 . . ?
C12 C11 H11B 109.1 . . ?
H11A C11 H11B 107.8 . . ?
N4 C12 C11 112.9(5) . . ?
N4 C12 H12A 109.0 . . ?
C11 C12 H12A 109.0 . . ?
N4 C12 H12B 109.0 . . ?
C11 C12 H12B 109.0 . . ?
H12A C12 H12B 107.8 . . ?
N4 C13 C14 127.2(6) . . ?
N4 C13 H13A 105.5 . . ?
C14 C13 H13A 105.5 . . ?
N4 C13 H13B 105.5 . . ?
C14 C13 H13B 105.5 . . ?
H13A C13 H13B 106.1 . . ?
C20 C14 C15 121.0(5) . . ?
C20 C14 C13 125.6(5) . . ?
C15 C14 C13 113.3(6) . . ?
C16 C15 C14 121.6(6) . . ?
C16 C15 H15 119.2 . . ?
C14 C15 H15 119.2 . . ?
C18 C16 C15 116.4(6) . . ?
C18 C16 C17 123.6(6) . . ?
C15 C16 C17 120.0(7) . . ?
C16 C17 H17A 109.5 . . ?
C16 C17 H17B 109.5 . . ?
H17A C17 H17B 109.5 . . ?
C16 C17 H17C 109.5 . . ?
H17A C17 H17C 109.5 . . ?
H17B C17 H17C 109.5 . . ?
C16 C18 C19 124.6(5) . . ?
C16 C18 H18 117.7 . . ?
C19 C18 H18 117.7 . . ?
C18 C19 C20 118.0(6) . . ?
C18 C19 C21 117.3(5) . . ?
C20 C19 C21 124.6(5) . . ?
O28 C20 C14 121.7(5) . . ?
O28 C20 C19 120.0(5) . . ?
C14 C20 C19 118.3(5) . . ?
N1 C21 C19 130.3(5) . . ?
N1 C21 H21A 104.7 . . ?
C19 C21 H21A 104.7 . . ?
N1 C21 H21B 104.7 . . ?
C19 C21 H21B 104.7 . . ?
H21A C21 H21B 105.7 . . ?
C23 C22 N1 115.5(4) . . ?
C23 C22 H22A 108.4 . . ?
N1 C22 H22A 108.4 . . ?
C23 C22 H22B 108.4 . . ?
N1 C22 H22B 108.4 . . ?
H22A C22 H22B 107.5 . . ?
C22 C23 C24 114.1(4) . . ?
C22 C23 H23A 108.7 . . ?
C24 C23 H23A 108.7 . . ?
C22 C23 H23B 108.7 . . ?
C24 C23 H23B 108.7 . . ?
H23A C23 H23B 107.6 . . ?
N2 C24 C23 109.7(5) . . ?
N2 C24 H24A 109.7 . . ?
C23 C24 H24A 109.7 . . ?
N2 C24 H24B 109.7 . . ?
C23 C24 H24B 109.7 . . ?
H24A C24 H24B 108.2 . . ?
O29 C25 C30 121.9(4) . . ?
O29 C25 C26 120.8(4) . . ?
C30 C25 C26 117.3(4) . . ?
C27 C26 C25 119.9(5) . . ?
C27 C26 C32 116.2(4) . . ?
C25 C26 C32 123.7(4) . . ?
C28 C27 C26 123.1(4) . . ?
C28 C27 H27 118.5 . . ?
C26 C27 H27 118.5 . . ?
C28 C29 C30 123.0(5) . . ?
C28 C29 H29 118.5 . . ?
C30 C29 H29 118.5 . . ?
C29 C30 C25 120.5(4) . . ?
C29 C30 C31 114.9(5) . . ?
C25 C30 C31 124.6(5) . . ?
N8 C31 C30 127.9(5) . . ?
N8 C31 H31A 105.3 . . ?
C30 C31 H31A 105.3 . . ?
N8 C31 H31B 105.3 . . ?
C30 C31 H31B 105.3 . . ?
H31A C31 H31B 106.0 . . ?
N6 C32 C26 129.8(4) . . ?
N6 C32 H32A 104.8 . . ?
C26 C32 H32A 104.8 . . ?
N6 C32 H32B 104.8 . . ?
C26 C32 H32B 104.8 . . ?
H32A C32 H32B 105.8 . . ?
C28 C33 H33A 109.5 . . ?
C28 C33 H33B 109.5 . . ?
H33A C33 H33B 109.5 . . ?
C28 C33 H33C 109.5 . . ?
H33A C33 H33C 109.5 . . ?
H33B C33 H33C 109.5 . . ?
N6 C34 C35 111.6(4) . . ?
N6 C34 H34A 109.3 . . ?
C35 C34 H34A 109.3 . . ?
N6 C34 H34B 109.3 . . ?
C35 C34 H34B 109.3 . . ?
H34A C34 H34B 108.0 . . ?
C34 C35 C36 112.9(4) . . ?
C34 C35 H35A 109.0 . . ?
C36 C35 H35A 109.0 . . ?
C34 C35 H35B 109.0 . . ?
C36 C35 H35B 109.0 . . ?
H35A C35 H35B 107.8 . . ?
N5 C36 C35 111.9(4) . . ?
N5 C36 H36A 109.2 . . ?
C35 C36 H36A 109.2 . . ?
N5 C36 H36B 109.2 . . ?
C35 C36 H36B 109.2 . . ?
H36A C36 H36B 107.9 . . ?
N5 C37 C38 129.4(6) . . ?
N5 C37 H37A 104.9 . . ?
C38 C37 H37A 104.9 . . ?
N5 C37 H37B 104.9 . . ?
C38 C37 H37B 104.9 . . ?
H37A C37 H37B 105.8 . . ?
C39 C38 C44 119.3(4) . . ?
C39 C38 C37 116.9(5) . . ?
C44 C38 C37 123.7(5) . . ?
C40 C39 C38 123.9(5) . . ?
C40 C39 H39 118.1 . . ?
C38 C39 H39 118.1 . . ?
C42 C40 C39 115.9(5) . . ?
C42 C40 C41 122.6(5) . . ?
C39 C40 C41 121.4(5) . . ?
C40 C41 H41A 109.5 . . ?
C40 C41 H41B 109.5 . . ?
H41A C41 H41B 109.5 . . ?
C40 C41 H41C 109.5 . . ?
H41A C41 H41C 109.5 . . ?
H41B C41 H41C 109.5 . . ?
C40 C42 C43 124.1(5) . . ?
C40 C42 H42 117.9 . . ?
C43 C42 H42 117.9 . . ?
C42 C43 C44 118.7(5) . . ?
C42 C43 C45 116.3(4) . . ?
C44 C43 C45 124.9(5) . . ?
O30 C44 C38 121.4(4) . . ?
O30 C44 C43 120.5(5) . . ?
C38 C44 C43 118.1(5) . . ?
N7 C45 C43 129.1(5) . . ?
N7 C45 H45A 105.0 . . ?
C43 C45 H45A 105.0 . . ?
N7 C45 H45B 105.0 . . ?
C43 C45 H45B 105.0 . . ?
H45A C45 H45B 105.9 . . ?
N7 C46 C47 112.5(4) . . ?
N7 C46 H46A 109.1 . . ?
C47 C46 H46A 109.1 . . ?
N7 C46 H46B 109.1 . . ?
C47 C46 H46B 109.1 . . ?
H46A C46 H46B 107.8 . . ?
C48 C47 C46 114.1(6) . . ?
C48 C47 H47A 108.7 . . ?
C46 C47 H47A 108.7 . . ?
C48 C47 H47B 108.7 . . ?
C46 C47 H47B 108.7 . . ?
H47A C47 H47B 107.6 . . ?
C47 C48 N8 113.1(5) . . ?
C47 C48 H48A 109.0 . . ?
N8 C48 H48A 109.0 . . ?
C47 C48 H48B 109.0 . . ?
N8 C48 H48B 109.0 . . ?
H48A C48 H48B 107.8 . . ?
Mo4 O1 Cu2 140.70(17) . . ?
Mo4 O2 Mo2 113.81(14) . . ?
Mo1 O4 Mo3 110.31(14) . 3_546 ?
Mo1 O4 Mo4 110.25(15) . . ?
Mo3 O4 Mo4 103.56(13) 3_546 . ?
Mo1 O5 Mo2 117.47(15) . . ?
Mo1 O6 Mo4 91.90(10) 3_546 . ?
Mo1 O6 Mo3 90.81(10) 3_546 . ?
Mo4 O6 Mo3 164.69(18) . . ?
Mo1 O6 Mo1 104.23(14) 3_546 . ?
Mo4 O6 Mo1 97.36(12) . . ?
Mo3 O6 Mo1 96.57(11) . . ?
Mo1 O6 Mo2 164.42(18) 3_546 . ?
Mo4 O6 Mo2 86.71(9) . . ?
Mo3 O6 Mo2 86.64(10) . . ?
Mo1 O6 Mo2 91.34(10) . . ?
Mo3 O9 Mo2 118.36(16) . . ?
Mo1 O11 Mo4 109.58(15) . 3_546 ?
Mo1 O11 Mo3 111.21(14) . . ?
Mo4 O11 Mo3 102.82(12) 3_546 . ?
Mo5 O14 Cu4 142.3(2) . . ?
Mo7 O16 Mo8 110.57(13) . . ?
Mo7 O16 Mo5 109.83(11) . . ?
Mo8 O16 Mo5 102.70(14) . . ?
Mo7 O18 Mo6 116.44(16) . . ?
Mo5 O21 Mo6 116.51(14) . . ?
Mo7 O22 Mo5 92.36(12) . 3_656 ?
Mo7 O22 Mo7 104.22(11) . 3_656 ?
Mo5 O22 Mo7 97.77(10) 3_656 3_656 ?
Mo7 O22 Mo6 163.06(13) . 3_656 ?
Mo5 O22 Mo6 87.15(9) 3_656 3_656 ?
Mo7 O22 Mo6 92.61(11) 3_656 3_656 ?
Mo7 O22 Mo8 91.08(10) . . ?
Mo5 O22 Mo8 164.04(12) 3_656 . ?
Mo7 O22 Mo8 96.48(10) 3_656 . ?
Mo6 O22 Mo8 85.05(10) 3_656 . ?
Mo7 O23 Mo5 108.53(14) 3_656 . ?
Mo7 O23 Mo8 112.26(13) 3_656 . ?
Mo5 O23 Mo8 103.89(13) . . ?
Mo8 O25 Mo6 116.92(17) . 3_656 ?
C1 O27 Cu1 128.0(3) . . ?
C1 O27 Cu2 128.8(3) . . ?
Cu1 O27 Cu2 101.44(15) . . ?
C20 O28 Cu1 128.3(3) . . ?
C20 O28 Cu2 128.0(3) . . ?
Cu1 O28 Cu2 103.58(16) . . ?
C25 O29 Cu4 129.0(3) . . ?
C25 O29 Cu3 127.8(3) . . ?
Cu4 O29 Cu3 102.99(14) . . ?
C44 O30 Cu3 128.0(3) . . ?
C44 O30 Cu4 127.9(3) . . ?
Cu3 O30 Cu4 103.32(15) . . ?
C21 N1 C22 114.3(4) . . ?
C21 N1 Cu1 120.2(4) . . ?
C22 N1 Cu1 124.6(4) . . ?
C7 N2 C24 115.1(5) . . ?
C7 N2 Cu1 126.7(4) . . ?
C24 N2 Cu1 118.0(3) . . ?
C8 N3 C10 118.6(4) . . ?
C8 N3 Cu2 123.1(4) . . ?
C10 N3 Cu2 118.0(4) . . ?
C13 N4 C12 111.5(5) . . ?
C13 N4 Cu2 123.2(4) . . ?
C12 N4 Cu2 125.0(4) . . ?
C37 N5 C36 113.6(5) . . ?
C37 N5 Cu4 122.9(4) . . ?
C36 N5 Cu4 123.1(3) . . ?
C32 N6 C34 114.9(4) . . ?
C32 N6 Cu4 123.4(3) . . ?
C34 N6 Cu4 121.5(3) . . ?
C45 N7 C46 113.4(4) . . ?
C45 N7 Cu3 123.4(3) . . ?
C46 N7 Cu3 123.0(4) . . ?
C31 N8 C48 113.0(5) . . ?
C31 N8 Cu3 124.1(4) . . ?
C48 N8 Cu3 122.3(4) . . ?

loop_
_geom_bond_atom_site_label_1
_geom_bond_atom_site_label_2
_geom_bond_distance
_geom_bond_site_symmetry_2
_geom_bond_publ_flag
Cu1 N2 1.926(5) . ?
Cu1 O28 1.942(4) . ?
Cu1 N1 1.959(4) . ?
Cu1 O27 1.972(3) . ?
Cu2 N3 1.950(4) . ?
Cu2 N4 1.953(5) . ?
Cu2 O28 1.955(3) . ?
Cu2 O27 1.984(4) . ?
Cu2 O1 2.430(3) . ?
Cu3 N8 1.948(5) . ?
Cu3 N7 1.954(4) . ?
Cu3 O30 1.961(3) . ?
Cu3 O29 1.984(3) . ?
Cu4 N5 1.954(4) . ?
Cu4 N6 1.962(4) . ?
Cu4 O29 1.963(3) . ?
Cu4 O30 1.977(3) . ?
Cu4 O14 2.373(3) . ?
Mo1 O12 1.682(4) . ?
Mo1 O5 1.742(3) . ?
Mo1 O11 1.943(3) . ?
Mo1 O4 1.953(3) . ?
Mo1 O6 2.179(3) 3_546 ?
Mo1 O6 2.411(4) . ?
Mo1 Mo4 3.2107(5) 3_546 ?
Mo2 O8 1.693(4) . ?
Mo2 O7 1.701(3) . ?
Mo2 O9 1.911(3) . ?
Mo2 O2 1.946(3) . ?
Mo2 O5 2.285(4) . ?
Mo2 O6 2.418(3) . ?
Mo3 O10 1.689(4) . ?
Mo3 O26 1.703(3) . ?
Mo3 O9 1.894(3) . ?
Mo3 O4 1.975(3) 3_546 ?
Mo3 O6 2.345(3) . ?
Mo3 O11 2.351(4) . ?
Mo4 O3 1.692(4) . ?
Mo4 O1 1.723(3) . ?
Mo4 O2 1.910(3) . ?
Mo4 O11 1.986(3) 3_546 ?
Mo4 O6 2.287(3) . ?
Mo4 O4 2.340(4) . ?
Mo4 Mo1 3.2106(5) 3_546 ?
Mo5 O24 1.695(3) . ?
Mo5 O14 1.722(3) . ?
Mo5 O21 1.889(3) . ?
Mo5 O23 1.980(3) . ?
Mo5 O22 2.312(3) 3_656 ?
Mo5 O16 2.338(3) . ?
Mo5 Mo7 3.2047(5) 3_656 ?
Mo6 O19 1.688(4) . ?
Mo6 O20 1.702(3) . ?
Mo6 O25 1.926(3) 3_656 ?
Mo6 O21 1.930(3) . ?
Mo6 O18 2.279(3) . ?
Mo6 O22 2.398(3) 3_656 ?
Mo7 O17 1.684(3) . ?
Mo7 O18 1.758(3) . ?
Mo7 O16 1.957(3) . ?
Mo7 O23 1.968(3) 3_656 ?
Mo7 O22 2.126(3) . ?
Mo7 O22 2.363(3) 3_656 ?
Mo7 Mo5 3.2046(5) 3_656 ?
Mo8 O15 1.702(3) . ?
Mo8 O13 1.718(3) . ?
Mo8 O25 1.879(3) . ?
Mo8 O16 1.980(3) . ?
Mo8 O23 2.306(3) . ?
Mo8 O22 2.401(3) . ?
C1 O27 1.343(6) . ?
C1 C6 1.391(7) . ?
C1 C2 1.416(6) . ?
C2 C3 1.403(7) . ?
C2 C8 1.434(8) . ?
C3 C4 1.345(8) . ?
C3 H3 0.9300 . ?
C4 C5 1.372(7) . ?
C4 C9 1.526(8) . ?
C5 C6 1.387(7) . ?
C5 H5 0.9300 . ?
C6 C7 1.472(7) . ?
C7 N2 1.300(6) . ?
C7 H7A 0.9700 . ?
C7 H7B 0.9700 . ?
C28 C27 1.374(7) . ?
C28 C29 1.384(6) . ?
C28 C33 1.499(7) . ?
C8 N3 1.279(7) . ?
C8 H8A 0.9700 . ?
C8 H8B 0.9700 . ?
C9 H9A 0.9600 . ?
C9 H9B 0.9600 . ?
C9 H9C 0.9600 . ?
C10 N3 1.478(7) . ?
C10 C11 1.483(9) . ?
C10 H10A 0.9700 . ?
C10 H10B 0.9700 . ?
C11 C12 1.507(8) . ?
C11 H11A 0.9700 . ?
C11 H11B 0.9700 . ?
C12 N4 1.481(7) . ?
C12 H12A 0.9700 . ?
C12 H12B 0.9700 . ?
C13 N4 1.298(7) . ?
C13 C14 1.458(7) . ?
C13 H13A 0.9700 . ?
C13 H13B 0.9700 . ?
C14 C20 1.376(8) . ?
C14 C15 1.408(8) . ?
C15 C16 1.379(8) . ?
C15 H15 0.9300 . ?
C16 C18 1.367(9) . ?
C16 C17 1.510(8) . ?
C17 H17A 0.9600 . ?
C17 H17B 0.9600 . ?
C17 H17C 0.9600 . ?
C18 C19 1.397(8) . ?
C18 H18 0.9300 . ?
C19 C20 1.415(7) . ?
C19 C21 1.444(8) . ?
C20 O28 1.338(6) . ?
C21 N1 1.269(7) . ?
C21 H21A 0.9700 . ?
C21 H21B 0.9700 . ?
C22 C23 1.457(8) . ?
C22 N1 1.494(7) . ?
C22 H22A 0.9700 . ?
C22 H22B 0.9700 . ?
C23 C24 1.511(7) . ?
C23 H23A 0.9700 . ?
C23 H23B 0.9700 . ?
C24 N2 1.473(6) . ?
C24 H24A 0.9700 . ?
C24 H24B 0.9700 . ?
C25 O29 1.342(6) . ?
C25 C30 1.395(7) . ?
C25 C26 1.408(6) . ?
C26 C27 1.398(7) . ?
C26 C32 1.438(7) . ?
C27 H27 0.9300 . ?
C29 C30 1.390(7) . ?
C29 H29 0.9300 . ?
C30 C31 1.453(6) . ?
C31 N8 1.292(6) . ?
C31 H31A 0.9700 . ?
C31 H31B 0.9700 . ?
C32 N6 1.271(6) . ?
C32 H32A 0.9700 . ?
C32 H32B 0.9700 . ?
C33 H33A 0.9600 . ?
C33 H33B 0.9600 . ?
C33 H33C 0.9600 . ?
C34 N6 1.488(6) . ?
C34 C35 1.495(7) . ?
C34 H34A 0.9700 . ?
C34 H34B 0.9700 . ?
C35 C36 1.497(7) . ?
C35 H35A 0.9700 . ?
C35 H35B 0.9700 . ?
C36 N5 1.492(6) . ?
C36 H36A 0.9700 . ?
C36 H36B 0.9700 . ?
C37 N5 1.293(7) . ?
C37 C38 1.437(7) . ?
C37 H37A 0.9700 . ?
C37 H37B 0.9700 . ?
C38 C39 1.379(7) . ?
C38 C44 1.407(7) . ?
C39 C40 1.374(6) . ?
C39 H39 0.9300 . ?
C40 C42 1.365(7) . ?
C40 C41 1.512(7) . ?
C41 H41A 0.9600 . ?
C41 H41B 0.9600 . ?
C41 H41C 0.9600 . ?
C42 C43 1.390(7) . ?
C42 H42 0.9300 . ?
C43 C44 1.410(6) . ?
C43 C45 1.441(7) . ?
C44 O30 1.358(6) . ?
C45 N7 1.274(6) . ?
C45 H45A 0.9700 . ?
C45 H45B 0.9700 . ?
C46 N7 1.475(7) . ?
C46 C47 1.490(8) . ?
C46 H46A 0.9700 . ?
C46 H46B 0.9700 . ?
C47 C48 1.459(8) . ?
C47 H47A 0.9700 . ?
C47 H47B 0.9700 . ?
C48 N8 1.492(6) . ?
C48 H48A 0.9700 . ?
C48 H48B 0.9700 . ?
O4 Mo3 1.975(3) 3_546 ?
O6 Mo1 2.179(3) 3_546 ?
O11 Mo4 1.986(3) 3_546 ?
O22 Mo5 2.312(3) 3_656 ?
O22 Mo7 2.363(3) 3_656 ?
O22 Mo6 2.398(3) 3_656 ?
O23 Mo7 1.968(3) 3_656 ?
O25 Mo6 1.926(3) 3_656 ?

loop_
_geom_hbond_atom_site_label_D
_geom_hbond_atom_site_label_H
_geom_hbond_atom_site_label_A
_geom_hbond_distance_DH
_geom_hbond_distance_HA
_geom_hbond_distance_DA
_geom_hbond_angle_DHA
_geom_hbond_site_symmetry_A
C12 H12B O26 0.97 2.57 3.159(7) 119.1 3_546
C13 H13A O10 0.97 2.35 3.194(6) 145.2 3_546
C24 H24A O19 0.97 2.26 3.134(6) 148.7 1_545
C27 H27 O9 0.93 2.28 3.195(6) 168.5 2_556
C31 H31A O10 0.97 2.07 3.030(8) 167.8 3_546
C45 H45B O15 0.97 2.08 2.765(5) 126.6 .

loop_
_geom_torsion_atom_site_label_1
_geom_torsion_atom_site_label_2
_geom_torsion_atom_site_label_3
_geom_torsion_atom_site_label_4
_geom_torsion
_geom_torsion_site_symmetry_1
_geom_torsion_site_symmetry_2
_geom_torsion_site_symmetry_3
_geom_torsion_site_symmetry_4
_geom_torsion_publ_flag
O27 C1 C2 C3 179.1(4) . . . . ?
C6 C1 C2 C3 -2.1(6) . . . . ?
O27 C1 C2 C8 -7.1(7) . . . . ?
C6 C1 C2 C8 171.7(5) . . . . ?
C1 C2 C3 C4 0.4(7) . . . . ?
C8 C2 C3 C4 -173.7(5) . . . . ?
C2 C3 C4 C5 0.2(7) . . . . ?
C2 C3 C4 C9 176.3(5) . . . . ?
C3 C4 C5 C6 0.9(7) . . . . ?
C9 C4 C5 C6 -175.2(5) . . . . ?
C4 C5 C6 C1 -2.7(7) . . . . ?
C4 C5 C6 C7 172.7(4) . . . . ?
O27 C1 C6 C5 -178.1(4) . . . . ?
C2 C1 C6 C5 3.2(7) . . . . ?
O27 C1 C6 C7 7.0(7) . . . . ?
C2 C1 C6 C7 -171.8(4) . . . . ?
C5 C6 C7 N2 -176.9(5) . . . . ?
C1 C6 C7 N2 -1.8(8) . . . . ?
C3 C2 C8 N3 164.4(6) . . . . ?
C1 C2 C8 N3 -9.3(9) . . . . ?
N3 C10 C11 C12 -79.5(6) . . . . ?
C10 C11 C12 N4 61.7(7) . . . . ?
N4 C13 C14 C20 0.6(9) . . . . ?
N4 C13 C14 C15 178.2(5) . . . . ?
C20 C14 C15 C16 1.6(9) . . . . ?
C13 C14 C15 C16 -176.2(5) . . . . ?
C14 C15 C16 C18 -0.6(8) . . . . ?
C14 C15 C16 C17 177.9(6) . . . . ?
C15 C16 C18 C19 -0.8(8) . . . . ?
C17 C16 C18 C19 -179.2(5) . . . . ?
C16 C18 C19 C20 1.2(8) . . . . ?
C16 C18 C19 C21 179.1(5) . . . . ?
C15 C14 C20 O28 -179.9(5) . . . . ?
C13 C14 C20 O28 -2.4(8) . . . . ?
C15 C14 C20 C19 -1.2(7) . . . . ?
C13 C14 C20 C19 176.3(5) . . . . ?
C18 C19 C20 O28 178.6(4) . . . . ?
C21 C19 C20 O28 0.9(7) . . . . ?
C18 C19 C20 C14 -0.2(7) . . . . ?
C21 C19 C20 C14 -177.9(5) . . . . ?
C18 C19 C21 N1 -171.2(5) . . . . ?
C20 C19 C21 N1 6.5(9) . . . . ?
N1 C22 C23 C24 -52.2(7) . . . . ?
C22 C23 C24 N2 78.6(6) . . . . ?
O29 C25 C26 C27 179.9(4) . . . . ?
C30 C25 C26 C27 1.8(7) . . . . ?
O29 C25 C26 C32 -5.4(7) . . . . ?
C30 C25 C26 C32 176.5(5) . . . . ?
C29 C28 C27 C26 -2.8(7) . . . . ?
C33 C28 C27 C26 175.4(4) . . . . ?
C25 C26 C27 C28 1.5(7) . . . . ?
C32 C26 C27 C28 -173.6(5) . . . . ?
C27 C28 C29 C30 0.8(7) . . . . ?
C33 C28 C29 C30 -177.3(5) . . . . ?
C28 C29 C30 C25 2.5(7) . . . . ?
C28 C29 C30 C31 -179.2(4) . . . . ?
O29 C25 C30 C29 178.2(4) . . . . ?
C26 C25 C30 C29 -3.7(7) . . . . ?
O29 C25 C30 C31 0.1(8) . . . . ?
C26 C25 C30 C31 178.2(5) . . . . ?
C29 C30 C31 N8 -173.0(6) . . . . ?
C25 C30 C31 N8 5.2(9) . . . . ?
C27 C26 C32 N6 172.4(5) . . . . ?
C25 C26 C32 N6 -2.6(9) . . . . ?
N6 C34 C35 C36 74.4(6) . . . . ?
C34 C35 C36 N5 -69.2(5) . . . . ?
N5 C37 C38 C39 -165.9(6) . . . . ?
N5 C37 C38 C44 10.4(10) . . . . ?
C44 C38 C39 C40 -1.0(8) . . . . ?
C37 C38 C39 C40 175.5(5) . . . . ?
C38 C39 C40 C42 1.3(7) . . . . ?
C38 C39 C40 C41 -176.5(5) . . . . ?
C39 C40 C42 C43 0.5(7) . . . . ?
C41 C40 C42 C43 178.3(4) . . . . ?
C40 C42 C43 C44 -2.4(7) . . . . ?
C40 C42 C43 C45 179.7(4) . . . . ?
C39 C38 C44 O30 179.0(4) . . . . ?
C37 C38 C44 O30 2.8(8) . . . . ?
C39 C38 C44 C43 -1.0(7) . . . . ?
C37 C38 C44 C43 -177.2(5) . . . . ?
C42 C43 C44 O30 -177.5(4) . . . . ?
C45 C43 C44 O30 0.2(7) . . . . ?
C42 C43 C44 C38 2.6(6) . . . . ?
C45 C43 C44 C38 -179.7(4) . . . . ?
C42 C43 C45 N7 177.5(5) . . . . ?
C44 C43 C45 N7 -0.3(8) . . . . ?
N7 C46 C47 C48 69.8(6) . . . . ?
C46 C47 C48 N8 -69.6(7) . . . . ?
O3 Mo4 O1 Cu2 -151.6(3) . . . . ?
O2 Mo4 O1 Cu2 -46.0(3) . . . . ?
O11 Mo4 O1 Cu2 108.1(3) 3_546 . . . ?
O6 Mo4 O1 Cu2 40.8(5) . . . . ?
O4 Mo4 O1 Cu2 36.5(3) . . . . ?
Mo1 Mo4 O1 Cu2 109.2(2) 3_546 . . . ?
O12 Mo1 O5 Mo2 180.00(15) . . . . ?
O11 Mo1 O5 Mo2 76.19(17) . . . . ?
O4 Mo1 O5 Mo2 -75.50(17) . . . . ?
O6 Mo1 O5 Mo2 1.5(4) 3_546 . . . ?
O6 Mo1 O5 Mo2 -0.07(14) . . . . ?
Mo4 Mo1 O5 Mo2 74.90(18) 3_546 . . . ?
O10 Mo3 O9 Mo2 74.8(3) . . . . ?
O26 Mo3 O9 Mo2 -177.9(2) . . . . ?
O4 Mo3 O9 Mo2 -48.2(4) 3_546 . . . ?
O6 Mo3 O9 Mo2 -19.7(2) . . . . ?
O11 Mo3 O9 Mo2 -92.6(2) . . . . ?
O24 Mo5 O14 Cu4 130.2(3) . . . . ?
O21 Mo5 O14 Cu4 26.1(3) . . . . ?
O23 Mo5 O14 Cu4 -128.1(2) . . . . ?
O22 Mo5 O14 Cu4 -51.0(5) 3_656 . . . ?
O16 Mo5 O14 Cu4 -57.6(2) . . . . ?
Mo7 Mo5 O14 Cu4 -129.2(2) 3_656 . . . ?
O17 Mo7 O18 Mo6 -177.92(14) . . . . ?
O16 Mo7 O18 Mo6 77.70(15) . . . . ?
O23 Mo7 O18 Mo6 -75.16(16) 3_656 . . . ?
O22 Mo7 O18 Mo6 -0.9(4) . . . . ?
O22 Mo7 O18 Mo6 1.23(13) 3_656 . . . ?
Mo5 Mo7 O18 Mo6 -74.90(18) 3_656 . . . ?
O24 Mo5 O21 Mo6 71.37(18) . . . . ?
O14 Mo5 O21 Mo6 179.06(16) . . . . ?
O23 Mo5 O21 Mo6 -50.8(3) . . . . ?
O22 Mo5 O21 Mo6 -20.92(14) 3_656 . . . ?
O16 Mo5 O21 Mo6 -93.74(15) . . . . ?
Mo7 Mo5 O21 Mo6 -19.38(18) 3_656 . . . ?
O15 Mo8 O25 Mo6 67.58(18) . . . 3_656 ?
O13 Mo8 O25 Mo6 175.04(16) . . . 3_656 ?
O16 Mo8 O25 Mo6 -50.0(3) . . . 3_656 ?
O23 Mo8 O25 Mo6 -94.06(16) . . . 3_656 ?
O22 Mo8 O25 Mo6 -21.97(14) . . . 3_656 ?
C6 C1 O27 Cu1 -3.8(6) . . . . ?
C2 C1 O27 Cu1 175.0(3) . . . . ?
C6 C1 O27 Cu2 -166.0(3) . . . . ?
C2 C1 O27 Cu2 12.7(6) . . . . ?
C14 C20 O28 Cu1 -178.0(3) . . . . ?
C19 C20 O28 Cu1 3.3(6) . . . . ?
C14 C20 O28 Cu2 -2.3(6) . . . . ?
C19 C20 O28 Cu2 179.0(3) . . . . ?
C30 C25 O29 Cu4 -174.4(3) . . . . ?
C26 C25 O29 Cu4 7.6(6) . . . . ?
C30 C25 O29 Cu3 0.6(6) . . . . ?
C26 C25 O29 Cu3 -177.5(3) . . . . ?
C38 C44 O30 Cu3 -176.2(3) . . . . ?
C43 C44 O30 Cu3 3.9(6) . . . . ?
C38 C44 O30 Cu4 -8.1(6) . . . . ?
C43 C44 O30 Cu4 172.0(3) . . . . ?
C19 C21 N1 C22 174.6(5) . . . . ?
C19 C21 N1 Cu1 -15.5(8) . . . . ?
C23 C22 N1 C21 -180.0(5) . . . . ?
C23 C22 N1 Cu1 10.6(6) . . . . ?
C6 C7 N2 C24 178.2(4) . . . . ?
C6 C7 N2 Cu1 -6.4(7) . . . . ?
C23 C24 N2 C7 118.7(5) . . . . ?
C23 C24 N2 Cu1 -57.1(5) . . . . ?
C2 C8 N3 C10 -168.4(5) . . . . ?
C2 C8 N3 Cu2 17.7(9) . . . . ?
C11 C10 N3 C8 -120.7(6) . . . . ?
C11 C10 N3 Cu2 53.5(5) . . . . ?
C14 C13 N4 C12 179.9(5) . . . . ?
C14 C13 N4 Cu2 5.6(8) . . . . ?
C11 C12 N4 C13 162.0(5) . . . . ?
C11 C12 N4 Cu2 -23.8(7) . . . . ?
C38 C37 N5 C36 172.1(6) . . . . ?
C38 C37 N5 Cu4 -15.8(9) . . . . ?
C35 C36 N5 C37 -166.4(5) . . . . ?
C35 C36 N5 Cu4 21.6(5) . . . . ?
C26 C32 N6 C34 -177.0(5) . . . . ?
C26 C32 N6 Cu4 7.2(9) . . . . ?
C35 C34 N6 C32 154.0(5) . . . . ?
C35 C34 N6 Cu4 -30.1(6) . . . . ?
C43 C45 N7 C46 -177.9(5) . . . . ?
C43 C45 N7 Cu3 -3.6(7) . . . . ?
C47 C46 N7 C45 147.9(5) . . . . ?
C47 C46 N7 Cu3 -26.5(6) . . . . ?
C30 C31 N8 C48 178.8(6) . . . . ?
C30 C31 N8 Cu3 -10.0(9) . . . . ?
C47 C48 N8 C31 -162.4(6) . . . . ?
C47 C48 N8 Cu3 26.2(8) . . . . ?
